data_3500135
loop_
_publ_author_name
'Thierry Maris'

_publ_section_references
;

Bourhis, L.J., Dolomanov, O.V., Gildea, R.J., Howard, J.A.K., Puschmann, H.
 (2015). Acta Cryst. A71, 59-75.

Bruker      (2021). <i>APEX4</i>. Bruker AXS Inc., Madison,
Wisconsin, USA

Bruker      (2020). <i>SAINT</i>. Bruker AXS Inc., Madison,
Wisconsin, USA

Dolomanov, O.V., Bourhis, L.J., Gildea, R.J, Howard, J.A.K. & Puschmann, H.
 (2009), J. Appl. Cryst. 42, 339-341.


Krause, L., Herbst-Irmer, R., Sheldrick, G. M. & Stalke, D. (2015). <i>J. Appl.
Cryst.</i> <b>48</b>, 3--10.

Sheldrick, G. M. (2015a). <i>Acta Cryst.</i> A<b>71</b>, 3--8.

Sheldrick, G. M. (2015b). <i>Acta Cryst.</i> C<b>71</b>, 3--8.

;
_publ_section_title
;
 phenylmethanaminium hexane-1-6-diaminium trichloride
;
_journal_name_full 'Personal communication to COD'
_journal_year 2023
_chemical_formula_moiety 'C6 H18 N2, C7 H10 N, 3(Cl)'
_chemical_formula_sum 'C13 H28 Cl3 N3'
_chemical_formula_weight 332.73
_chemical_name_common 'phenylmethanaminium hexane-1-6-diaminium trichloride'
_space_group_crystal_system monoclinic
_space_group_IT_number 14
_space_group_name_Hall '-P 2ybc'
_space_group_name_H-M_alt 'P 1 21/c 1'
_atom_sites_solution_hydrogens geom
_atom_sites_solution_primary dual
_cell_angle_alpha 90
_cell_angle_beta 107.487(2)
_cell_angle_gamma 90
_cell_formula_units_Z 4
_cell_length_a 11.7100(5)
_cell_length_b 22.0828(10)
_cell_length_c 7.7088(4)
_cell_measurement_reflns_used 9164
_cell_measurement_temperature 150
_cell_measurement_theta_max 73.300
_cell_measurement_theta_min 3.444
_cell_volume 1901.29(16)
_computing_cell_refinement
;
SAINT (2020) V8.40B; Integration Software for Single Crystal Data.
Bruker AXS Inc., Madison, WI 53719-1173.
;
_computing_data_collection
;
APEX 3 (2019) Bruker AXS Inc., Madison, WI 53719-1173.
;
_computing_data_reduction
;
SAINT (2020) V8.40B; Integration Software for Single Crystal Data.
Bruker AXS Inc., Madison, WI 53719-1173.
;
_computing_molecular_graphics 'Olex2 1.5 (Dolomanov et al., 2009)'
_computing_publication_material 'Olex2 1.5 (Dolomanov et al., 2009)'
_computing_structure_refinement 'XL  (Sheldrick, 2015b)'
_computing_structure_solution 'XT  (Sheldrick, 2015a)'
_diffrn_ambient_temperature 150
_diffrn_detector 'CMOS Area detector'
_diffrn_detector_area_resol_mean 10.42
_diffrn_detector_type 'Bruker CMOS Photon III '
_diffrn_measured_fraction_theta_full 1.000
_diffrn_measured_fraction_theta_max 0.995
_diffrn_measurement_device 'k-geometry diffractometer'
_diffrn_measurement_device_type 'Bruker Venture Metaljet'
_diffrn_measurement_method '\w and \f scans'
_diffrn_radiation_collimation 'Focusing mirrors'
_diffrn_radiation_monochromator 'Helios MX Mirror Optics'
_diffrn_radiation_probe x-ray
_diffrn_radiation_type 'Ga K\a'
_diffrn_radiation_wavelength 1.34139
_diffrn_reflns_av_R_equivalents 0.0489
_diffrn_reflns_av_unetI/netI 0.0408
_diffrn_reflns_Laue_measured_fraction_full 1.000
_diffrn_reflns_Laue_measured_fraction_max 0.995
_diffrn_reflns_limit_h_max 13
_diffrn_reflns_limit_h_min -16
_diffrn_reflns_limit_k_max 31
_diffrn_reflns_limit_k_min -31
_diffrn_reflns_limit_l_max 11
_diffrn_reflns_limit_l_min -11
_diffrn_reflns_number 29136
_diffrn_reflns_point_group_measured_fraction_full 1.000
_diffrn_reflns_point_group_measured_fraction_max 0.995
_diffrn_reflns_theta_full 53.594
_diffrn_reflns_theta_max 73.594
_diffrn_reflns_theta_min 3.443
_diffrn_source 'Metal Jet'
_diffrn_source_current 2.86
_diffrn_source_power 0.19937
_diffrn_source_target Ga
_diffrn_source_type 'Gallium Liquid Metal Jet Source'
_diffrn_source_voltage 69.71
_exptl_absorpt_coefficient_mu 2.856
_exptl_absorpt_correction_T_max 0.3251
_exptl_absorpt_correction_T_min 0.1908
_exptl_absorpt_correction_type multi-scan
_exptl_absorpt_process_details
;
SADABS-2016/2 (Bruker,2016/2) was used for absorption correction.
wR2(int) was 0.1462 before and 0.0828 after correction.
The Ratio of minimum to maximum transmission is 0.5869.
The \l/2 correction factor is Not present.
;
_exptl_crystal_colour 'clear light colourless'
_exptl_crystal_colour_lustre clear
_exptl_crystal_colour_modifier light
_exptl_crystal_colour_primary colourless
_exptl_crystal_density_diffrn 1.162
_exptl_crystal_description Block
_exptl_crystal_F_000 712
_exptl_crystal_size_max 0.14
_exptl_crystal_size_mid 0.13
_exptl_crystal_size_min 0.07
_exptl_special_details
;
X-ray crystallographic data for I were collected from a single crystal
sample, which was mounted on a loop fiber. Data were collected using
a Bruker Venture diffractometer equipped with a Photon III CMOS Detector,
a Helios MX optics and a Kappa goniometer. The crystal-to-detector distance 
was 4.0 cm, and the data collection was carried out in 1024 x 1024 pixel mode.
;
_geom_special_details
;
 All esds (except the esd in the dihedral angle between two l.s. planes)
 are estimated using the full covariance matrix.  The cell esds are taken
 into account individually in the estimation of esds in distances, angles
 and torsion angles; correlations between esds in cell parameters are only
 used when they are defined by crystal symmetry.  An approximate (isotropic)
 treatment of cell esds is used for estimating esds involving l.s. planes.
;
_refine_diff_density_max 0.917
_refine_diff_density_min -0.510
_refine_diff_density_rms 0.074
_refine_ls_extinction_coef .
_refine_ls_extinction_method none
_refine_ls_goodness_of_fit_ref 1.028
_refine_ls_hydrogen_treatment constr
_refine_ls_matrix_type full
_refine_ls_number_parameters 175
_refine_ls_number_reflns 5790
_refine_ls_number_restraints 0
_refine_ls_restrained_S_all 1.028
_refine_ls_R_factor_all 0.0671
_refine_ls_R_factor_gt 0.0565
_refine_ls_shift/su_max 0.001
_refine_ls_shift/su_mean 0.000
_refine_ls_structure_factor_coef Fsqd
_refine_ls_weighting_details 'w=1/[\s^2^(Fo^2^)+(0.0806P)^2^+1.2478P] where P=(Fo^2^+2Fc^2^)/3'
_refine_ls_weighting_scheme calc
_refine_ls_wR_factor_gt 0.1544
_refine_ls_wR_factor_ref 0.1617
_refine_special_details
;
1. Fixed Uiso
 At 1.2 times of:
  All C(H) groups, All C(H,H) groups, All N(H,H,H) groups
2.a Secondary CH2 refined with riding coordinates:
 C7(H7A,H7B), C4(H4A,H4B), C5(H5A,H5B), C6(H6A,H6B), C1(H1D,H1E), C2(H2D,H2E),
 C3(H3D,H3E)
2.b Aromatic/amide H refined with riding coordinates:
 C9(H9), C10(H10), C11(H11), C12(H12), C13(H13)
2.c Idealised Me refined as rotating group:
 N3(H3A,H3B,H3C), N2(H2A,H2B,H2C), N1(H1A,H1B,H1C)
;
_reflns_Friedel_coverage 0.000
_reflns_Friedel_fraction_full .
_reflns_Friedel_fraction_max .
_reflns_number_gt 4830
_reflns_number_total 5790
_reflns_special_details
;
 Reflections were merged by SHELXL according to the crystal
 class for the calculation of statistics and refinement.
 
 _reflns_Friedel_fraction is defined as the number of unique
 Friedel pairs measured divided by the number that would be
 possible theoretically, ignoring centric projections and
 systematic absences.
;
_reflns_threshold_expression 'I > 2\s(I)'
_cod_data_source_file cncl1.cif
_cod_data_source_block cncl1
_cod_database_code 3500135

loop_
_space_group_symop_id
_space_group_symop_operation_xyz
1 'x, y, z'
2 '-x, y+1/2, -z+1/2'
3 '-x, -y, -z'
4 'x, -y-1/2, z-1/2'

loop_
_atom_site_label
_atom_site_type_symbol
_atom_site_fract_x
_atom_site_fract_y
_atom_site_fract_z
_atom_site_U_iso_or_equiv
_atom_site_adp_type
_atom_site_occupancy
_atom_site_site_symmetry_order
_atom_site_calc_flag
_atom_site_refinement_flags_posn
_atom_site_refinement_flags_adp
_atom_site_refinement_flags_occupancy
_atom_site_disorder_assembly
_atom_site_disorder_group
N3 N 0.80492(19) 0.68616(9) 0.2729(3) 0.0485(4) Uani 1 1 d . . . . .
H3A H 0.790234 0.679493 0.151714 0.058 Uiso 1 1 calc R U . . .
H3B H 0.881943 0.675858 0.332849 0.058 Uiso 1 1 calc R U . . .
H3C H 0.793272 0.726029 0.292275 0.058 Uiso 1 1 calc R U . . .
C7 C 0.7217(2) 0.64856(11) 0.3420(3) 0.0479(5) Uani 1 1 d . . . . .
H7A H 0.638074 0.661205 0.281339 0.058 Uiso 1 1 calc R U . . .
H7B H 0.738793 0.655158 0.474344 0.058 Uiso 1 1 calc R U . . .
C8 C 0.73564(19) 0.58239(10) 0.3059(3) 0.0421(4) Uani 1 1 d . . . . .
C9 C 0.6643(2) 0.55571(11) 0.1470(3) 0.0485(5) Uani 1 1 d . . . . .
H9 H 0.606501 0.579325 0.060591 0.058 Uiso 1 1 calc R U . . .
C10 C 0.6771(2) 0.49472(12) 0.1140(3) 0.0515(5) Uani 1 1 d . . . . .
H10 H 0.628744 0.476804 0.004465 0.062 Uiso 1 1 calc R U . . .
C11 C 0.7601(2) 0.45994(11) 0.2400(3) 0.0484(5) Uani 1 1 d . . . . .
H11 H 0.767708 0.417981 0.218516 0.058 Uiso 1 1 calc R U . . .
C12 C 0.8317(2) 0.48633(12) 0.3966(4) 0.0530(6) Uani 1 1 d . . . . .
H12 H 0.889684 0.462585 0.482322 0.064 Uiso 1 1 calc R U . . .
C13 C 0.8199(2) 0.54758(12) 0.4306(3) 0.0517(5) Uani 1 1 d . . . . .
H13 H 0.869647 0.565479 0.539159 0.062 Uiso 1 1 calc R U . . .
N2 N 0.45903(18) 0.81454(8) 0.1810(3) 0.0437(4) Uani 1 1 d . . . . .
H2A H 0.431938 0.778358 0.128001 0.052 Uiso 1 1 calc R U . . .
H2B H 0.426106 0.822014 0.271795 0.052 Uiso 1 1 calc R U . . .
H2C H 0.540190 0.813293 0.227872 0.052 Uiso 1 1 calc R U . . .
C4 C 0.4243(2) 0.86382(10) 0.0417(3) 0.0432(4) Uani 1 1 d . . . . .
H4A H 0.337884 0.872727 0.015416 0.052 Uiso 1 1 calc R U . . .
H4B H 0.438084 0.849997 -0.072531 0.052 Uiso 1 1 calc R U . . .
C5 C 0.49590(19) 0.92089(10) 0.1074(3) 0.0407(4) Uani 1 1 d . . . . .
H5A H 0.582250 0.911712 0.134588 0.049 Uiso 1 1 calc R U . . .
H5B H 0.481816 0.934577 0.221587 0.049 Uiso 1 1 calc R U . . .
C6 C 0.46272(19) 0.97157(10) -0.0320(3) 0.0422(4) Uani 1 1 d . . . . .
H6A H 0.376901 0.981551 -0.056425 0.051 Uiso 1 1 calc R U . . .
H6B H 0.474557 0.957461 -0.147236 0.051 Uiso 1 1 calc R U . . .
N1 N 0.14063(19) 0.81474(9) 0.6147(3) 0.0498(5) Uani 1 1 d . . . . .
H1A H 0.120497 0.776730 0.570456 0.060 Uiso 1 1 calc R U . . .
H1B H 0.134199 0.817321 0.729176 0.060 Uiso 1 1 calc R U . . .
H1C H 0.217367 0.822849 0.617506 0.060 Uiso 1 1 calc R U . . .
C1 C 0.0589(2) 0.85926(12) 0.4955(3) 0.0494(5) Uani 1 1 d . . . . .
H1D H -0.025048 0.846557 0.476387 0.059 Uiso 1 1 calc R U . . .
H1E H 0.073514 0.860165 0.375544 0.059 Uiso 1 1 calc R U . . .
C2 C 0.0774(2) 0.92225(11) 0.5784(3) 0.0455(5) Uani 1 1 d . . . . .
H2D H 0.160758 0.935348 0.594100 0.055 Uiso 1 1 calc R U . . .
H2E H 0.065462 0.920955 0.700173 0.055 Uiso 1 1 calc R U . . .
C3 C -0.0091(2) 0.96840(11) 0.4597(3) 0.0474(5) Uani 1 1 d . . . . .
H3D H 0.002417 0.969351 0.337631 0.057 Uiso 1 1 calc R U . . .
H3E H -0.092401 0.955362 0.444754 0.057 Uiso 1 1 calc R U . . .
Cl1 Cl 0.08432(4) 0.67706(2) 0.49887(7) 0.03659(13) Uani 1 1 d . . . . .
Cl3 Cl 0.74068(5) 0.81893(2) 0.34148(8) 0.04490(15) Uani 1 1 d . . . . .
Cl2 Cl 0.39587(4) 0.82352(2) 0.55284(6) 0.03578(13) Uani 1 1 d . . . . .

loop_
_atom_site_aniso_label
_atom_site_aniso_U_11
_atom_site_aniso_U_22
_atom_site_aniso_U_33
_atom_site_aniso_U_23
_atom_site_aniso_U_13
_atom_site_aniso_U_12
N3 0.0535(11) 0.0410(9) 0.0489(10) -0.0009(8) 0.0124(9) 0.0026(8)
C7 0.0512(12) 0.0426(11) 0.0509(12) -0.0027(9) 0.0167(10) 0.0039(9)
C8 0.0421(10) 0.0415(10) 0.0442(10) 0.0015(8) 0.0153(8) -0.0001(8)
C9 0.0462(11) 0.0498(12) 0.0454(11) 0.0028(9) 0.0075(9) 0.0034(9)
C10 0.0517(12) 0.0534(13) 0.0479(12) -0.0075(10) 0.0125(10) -0.0035(10)
C11 0.0521(12) 0.0397(11) 0.0607(14) 0.0016(9) 0.0281(11) -0.0003(9)
C12 0.0524(13) 0.0484(13) 0.0554(13) 0.0108(10) 0.0121(11) 0.0072(10)
C13 0.0529(12) 0.0517(13) 0.0448(12) 0.0025(10) 0.0060(10) 0.0008(10)
N2 0.0500(10) 0.0409(9) 0.0422(9) -0.0019(7) 0.0167(8) -0.0062(7)
C4 0.0453(11) 0.0446(11) 0.0396(10) -0.0004(8) 0.0127(8) -0.0029(9)
C5 0.0410(10) 0.0402(10) 0.0410(10) 0.0016(8) 0.0122(8) 0.0010(8)
C6 0.0404(10) 0.0445(11) 0.0419(10) 0.0041(8) 0.0128(8) 0.0016(8)
N1 0.0493(10) 0.0450(10) 0.0594(12) -0.0104(8) 0.0229(9) -0.0059(8)
C1 0.0428(11) 0.0545(13) 0.0521(12) -0.0100(10) 0.0164(9) -0.0057(10)
C2 0.0470(11) 0.0477(12) 0.0430(11) -0.0048(9) 0.0154(9) -0.0030(9)
C3 0.0449(11) 0.0541(13) 0.0439(11) -0.0056(10) 0.0142(9) -0.0021(10)
Cl1 0.0419(2) 0.0279(2) 0.0390(2) 0.00041(15) 0.01073(18) 0.00184(16)
Cl3 0.0425(3) 0.0417(3) 0.0478(3) -0.00110(19) 0.0095(2) 0.00363(19)
Cl2 0.0373(2) 0.0369(2) 0.0354(2) 0.00386(16) 0.01431(17) 0.00378(16)

loop_
_atom_type_symbol
_atom_type_description
_atom_type_scat_dispersion_real
_atom_type_scat_dispersion_imag
_atom_type_scat_source
C C 0.0137 0.0067 'International Tables Vol C Tables 4.2.6.8 and 6.1.1.4'
H H 0.0000 0.0000 'International Tables Vol C Tables 4.2.6.8 and 6.1.1.4'
Cl Cl 0.3281 0.5435 'International Tables Vol C Tables 4.2.6.8 and 6.1.1.4'
N N 0.0241 0.0134 'International Tables Vol C Tables 4.2.6.8 and 6.1.1.4'

loop_
_geom_angle_atom_site_label_1
_geom_angle_atom_site_label_2
_geom_angle_atom_site_label_3
_geom_angle
_geom_angle_site_symmetry_1
_geom_angle_site_symmetry_3
H3A N3 H3B 109.5 . .
H3A N3 H3C 109.5 . .
H3B N3 H3C 109.5 . .
C7 N3 H3A 109.5 . .
C7 N3 H3B 109.5 . .
C7 N3 H3C 109.5 . .
N3 C7 H7A 109.5 . .
N3 C7 H7B 109.5 . .
N3 C7 C8 110.80(19) . .
H7A C7 H7B 108.1 . .
C8 C7 H7A 109.5 . .
C8 C7 H7B 109.5 . .
C9 C8 C7 120.3(2) . .
C13 C8 C7 120.3(2) . .
C13 C8 C9 119.4(2) . .
C8 C9 H9 119.9 . .
C10 C9 C8 120.2(2) . .
C10 C9 H9 119.9 . .
C9 C10 H10 119.9 . .
C11 C10 C9 120.2(2) . .
C11 C10 H10 119.9 . .
C10 C11 H11 120.1 . .
C12 C11 C10 119.7(2) . .
C12 C11 H11 120.1 . .
C11 C12 H12 119.7 . .
C11 C12 C13 120.5(2) . .
C13 C12 H12 119.7 . .
C8 C13 C12 119.9(2) . .
C8 C13 H13 120.0 . .
C12 C13 H13 120.0 . .
H2A N2 H2B 109.5 . .
H2A N2 H2C 109.5 . .
H2B N2 H2C 109.5 . .
C4 N2 H2A 109.5 . .
C4 N2 H2B 109.5 . .
C4 N2 H2C 109.5 . .
N2 C4 H4A 109.4 . .
N2 C4 H4B 109.4 . .
N2 C4 C5 111.17(17) . .
H4A C4 H4B 108.0 . .
C5 C4 H4A 109.4 . .
C5 C4 H4B 109.4 . .
C4 C5 H5A 109.2 . .
C4 C5 H5B 109.2 . .
C4 C5 C6 112.22(18) . .
H5A C5 H5B 107.9 . .
C6 C5 H5A 109.2 . .
C6 C5 H5B 109.2 . .
C5 C6 C6 112.2(2) . 3_675
C5 C6 H6A 109.2 . .
C5 C6 H6B 109.2 . .
C6 C6 H6A 109.2 3_675 .
C6 C6 H6B 109.2 3_675 .
H6A C6 H6B 107.9 . .
H1A N1 H1B 109.5 . .
H1A N1 H1C 109.5 . .
H1B N1 H1C 109.5 . .
C1 N1 H1A 109.5 . .
C1 N1 H1B 109.5 . .
C1 N1 H1C 109.5 . .
N1 C1 H1D 109.4 . .
N1 C1 H1E 109.4 . .
N1 C1 C2 111.28(19) . .
H1D C1 H1E 108.0 . .
C2 C1 H1D 109.4 . .
C2 C1 H1E 109.4 . .
C1 C2 H2D 109.2 . .
C1 C2 H2E 109.2 . .
C1 C2 C3 111.90(19) . .
H2D C2 H2E 107.9 . .
C3 C2 H2D 109.2 . .
C3 C2 H2E 109.2 . .
C2 C3 H3D 109.1 . .
C2 C3 H3E 109.1 . .
C3 C3 C2 112.4(2) 3_576 .
C3 C3 H3D 109.1 3_576 .
C3 C3 H3E 109.1 3_576 .
H3D C3 H3E 107.9 . .

loop_
_geom_bond_atom_site_label_1
_geom_bond_atom_site_label_2
_geom_bond_distance
_geom_bond_site_symmetry_2
N3 H3A 0.9100 .
N3 H3B 0.9100 .
N3 H3C 0.9100 .
N3 C7 1.495(3) .
C7 H7A 0.9900 .
C7 H7B 0.9900 .
C7 C8 1.505(3) .
C8 C9 1.390(3) .
C8 C13 1.385(3) .
C9 H9 0.9500 .
C9 C10 1.387(4) .
C10 H10 0.9500 .
C10 C11 1.382(4) .
C11 H11 0.9500 .
C11 C12 1.376(4) .
C12 H12 0.9500 .
C12 C13 1.392(4) .
C13 H13 0.9500 .
N2 H2A 0.9100 .
N2 H2B 0.9100 .
N2 H2C 0.9100 .
N2 C4 1.497(3) .
C4 H4A 0.9900 .
C4 H4B 0.9900 .
C4 C5 1.514(3) .
C5 H5A 0.9900 .
C5 H5B 0.9900 .
C5 C6 1.519(3) .
C6 C6 1.524(4) 3_675
C6 H6A 0.9900 .
C6 H6B 0.9900 .
N1 H1A 0.9100 .
N1 H1B 0.9100 .
N1 H1C 0.9100 .
N1 C1 1.482(3) .
C1 H1D 0.9900 .
C1 H1E 0.9900 .
C1 C2 1.519(3) .
C2 H2D 0.9900 .
C2 H2E 0.9900 .
C2 C3 1.531(3) .
C3 C3 1.517(5) 3_576
C3 H3D 0.9900 .
C3 H3E 0.9900 .

loop_
_geom_hbond_atom_site_label_D
_geom_hbond_atom_site_label_H
_geom_hbond_atom_site_label_A
_geom_hbond_distance_DH
_geom_hbond_distance_HA
_geom_hbond_distance_DA
_geom_hbond_angle_DHA
_geom_hbond_site_symmetry_A
_geom_hbond_publ_flag
N3 H3A Cl3 0.91 2.29 3.184(2) 169.2 4_575 yes
N3 H3B Cl1 0.91 2.33 3.218(2) 164.8 1_655 yes
N3 H3C Cl3 0.91 2.21 3.111(2) 172.1 . yes
C7 H7A Cl2 0.99 2.87 3.846(2) 167.5 4_575 yes
C7 H7B Cl3 0.99 2.88 3.857(3) 168.9 4_576 yes
N2 H2A Cl2 0.91 2.33 3.2216(19) 166.5 4_575 yes
N2 H2B Cl2 0.91 2.30 3.174(2) 161.6 . yes
N2 H2C Cl3 0.91 2.25 3.157(2) 175.1 . yes
C4 H4B Cl2 0.99 2.84 3.788(2) 160.5 1_554 yes
C5 H5A Cl3 0.99 2.90 3.665(2) 134.8 . yes
N1 H1A Cl1 0.91 2.28 3.181(2) 172.1 . yes
N1 H1B Cl1 0.91 2.33 3.227(2) 170.7 4_576 yes
N1 H1C Cl2 0.91 2.29 3.171(2) 162.8 . yes
C1 H1D Cl3 0.99 2.70 3.665(2) 166.4 1_455 yes

loop_
_geom_torsion_atom_site_label_1
_geom_torsion_atom_site_label_2
_geom_torsion_atom_site_label_3
_geom_torsion_atom_site_label_4
_geom_torsion
_geom_torsion_site_symmetry_1
_geom_torsion_site_symmetry_2
_geom_torsion_site_symmetry_3
_geom_torsion_site_symmetry_4
N3 C7 C8 C9 -91.9(3) . . . .
N3 C7 C8 C13 87.9(3) . . . .
C7 C8 C9 C10 -179.9(2) . . . .
C7 C8 C13 C12 179.6(2) . . . .
C8 C9 C10 C11 0.7(4) . . . .
C9 C8 C13 C12 -0.6(4) . . . .
C9 C10 C11 C12 -1.3(4) . . . .
C10 C11 C12 C13 1.0(4) . . . .
C11 C12 C13 C8 -0.1(4) . . . .
C13 C8 C9 C10 0.3(3) . . . .
N2 C4 C5 C6 179.73(17) . . . .
C4 C5 C6 C6 -178.4(2) . . . 3_675
N1 C1 C2 C3 -178.23(19) . . . .
C1 C2 C3 C3 -179.6(2) . . . 3_576

_cod_database_fobs_code 3500135
